data_7105690
loop_
_publ_author_name
'Victor Mougel'
'Biplab Biswas'
'Jacques Pecaut'
'Marinella Mazzanti'

_publ_section_title
;
 New insights into the acid mediated disproportionation of pentavalent
 uranyl.
;
_journal_name_full Chem.Commun.
_journal_page_first 8648
_journal_paper_doi 10.1039/c0cc03443f
_journal_volume 46
_journal_year 2010
_chemical_formula_sum 'C103 H85 N5 O32 U6'
_chemical_formula_weight 3332.94
_chemical_name_systematic
;
?
;
_space_group_IT_number 63
_symmetry_cell_setting orthorhombic
_symmetry_space_group_name_Hall '-C 2c 2'
_symmetry_space_group_name_H-M 'C m c m'
_atom_sites_solution_hydrogens geom
_atom_sites_solution_primary direct
_atom_sites_solution_secondary difmap
_audit_creation_method SHELXL-97
_cell_angle_alpha 90.00
_cell_angle_beta 90.00
_cell_angle_gamma 90.00
_cell_formula_units_Z 4
_cell_length_a 27.493(3)
_cell_length_b 16.418(18)
_cell_length_c 28.809(3)
_cell_measurement_reflns_used 2058
_cell_measurement_temperature 150(2)
_cell_measurement_theta_max 28.9290
_cell_measurement_theta_min 3.2913
_cell_volume 13004(14)
_computing_cell_refinement
;
CrysAlisPro, Oxford Diffraction Ltd.,
Version 1.171.33.52 (release 06-11-2009 CrysAlis171 .NET)
(compiled Nov 6 2009,16:24:50)
;
_computing_data_collection
;
CrysAlisPro, Oxford Diffraction Ltd.,
Version 1.171.33.52 (release 06-11-2009 CrysAlis171 .NET)
(compiled Nov 6 2009,16:24:50)
;
_computing_data_reduction
;
CrysAlisPro, Oxford Diffraction Ltd.,
Version 1.171.33.52 (release 06-11-2009 CrysAlis171 .NET)
(compiled Nov 6 2009,16:24:50)
;
_computing_structure_refinement 'SHELXL-97 (Sheldrick, 1997)'
_computing_structure_solution 'SHELXS-97 (Sheldrick, 1990)'
_diffrn_ambient_temperature 150(2)
_diffrn_detector_area_resol_mean 15.9653
_diffrn_measured_fraction_theta_full 0.993
_diffrn_measured_fraction_theta_max 0.993
_diffrn_measurement_details
;
1 omega -49.00 43.00 1.0000 60.0000
omega____ theta____ kappa____ phi______ frames
- 17.1550 -77.0000 -60.0000 92

2 omega -74.00 -35.00 1.0000 60.0000
omega____ theta____ kappa____ phi______ frames
- -18.7175 179.0000 90.0000 39

;
_diffrn_measurement_device_type 'Xcalibur, Sapphire3'
_diffrn_measurement_method '\w scans'
_diffrn_radiation_monochromator graphite
_diffrn_radiation_source 'fine-focus sealed tube'
_diffrn_radiation_type MoK\a
_diffrn_radiation_wavelength 0.71073
_diffrn_reflns_av_R_equivalents 0.0896
_diffrn_reflns_av_sigmaI/netI 0.2152
_diffrn_reflns_limit_h_max 17
_diffrn_reflns_limit_h_min -34
_diffrn_reflns_limit_k_max 9
_diffrn_reflns_limit_k_min -20
_diffrn_reflns_limit_l_max 34
_diffrn_reflns_limit_l_min -35
_diffrn_reflns_number 16195
_diffrn_reflns_theta_full 26.30
_diffrn_reflns_theta_max 26.37
_diffrn_reflns_theta_min 3.28
_exptl_absorpt_coefficient_mu 7.511
_exptl_absorpt_correction_T_max 0.7790
_exptl_absorpt_correction_T_min 0.4027
_exptl_absorpt_correction_type multi-scan
_exptl_absorpt_process_details
;
CrysAlisPro, Oxford Diffraction Ltd.,
Version 1.171.33.52 (release 06-11-2009 CrysAlis171 .NET)
(compiled Nov 6 2009,16:24:50)
Empirical absorption correction using spherical harmonics,
implemented in SCALE3 ABSPACK scaling algorithm.
;
_exptl_crystal_colour yellow
_exptl_crystal_density_diffrn 1.702
_exptl_crystal_density_method 'not measured'
_exptl_crystal_description 'hexagonal prism'
_exptl_crystal_F_000 6184
_exptl_crystal_size_max 0.15
_exptl_crystal_size_mid 0.10
_exptl_crystal_size_min 0.04
_refine_diff_density_max 3.634
_refine_diff_density_min -2.019
_refine_diff_density_rms 0.334
_refine_ls_extinction_method none
_refine_ls_goodness_of_fit_ref 0.758
_refine_ls_hydrogen_treatment constr
_refine_ls_matrix_type full
_refine_ls_number_parameters 407
_refine_ls_number_reflns 6878
_refine_ls_number_restraints 102
_refine_ls_restrained_S_all 0.753
_refine_ls_R_factor_all 0.1822
_refine_ls_R_factor_gt 0.0833
_refine_ls_shift/su_max 0.001
_refine_ls_shift/su_mean 0.000
_refine_ls_structure_factor_coef Fsqd
_refine_ls_weighting_details 'calc w=1/[\s^2^(Fo^2^)+(0.1142P)^2^+0.0000P] where P=(Fo^2^+2Fc^2^)/3'
_refine_ls_weighting_scheme calc
_refine_ls_wR_factor_gt 0.1985
_refine_ls_wR_factor_ref 0.2245
_reflns_number_gt 2368
_reflns_number_total 6878
_reflns_threshold_expression >2sigma(I)
_cod_data_source_file C0CC03443F.TXT
_cod_data_source_block 1
_cod_original_cell_volume 13004(15)
_cod_database_code 7105690

loop_
_symmetry_equiv_pos_as_xyz
'x, y, z'
'-x, -y, z+1/2'
'-x, y, -z+1/2'
'x, -y, -z'
'x+1/2, y+1/2, z'
'-x+1/2, -y+1/2, z+1/2'
'-x+1/2, y+1/2, -z+1/2'
'x+1/2, -y+1/2, -z'
'-x, -y, -z'
'x, y, -z-1/2'
'x, -y, z-1/2'
'-x, y, z'
'-x+1/2, -y+1/2, -z'
'x+1/2, y+1/2, -z-1/2'
'x+1/2, -y+1/2, z-1/2'
'-x+1/2, y+1/2, z'

loop_
_atom_site_label
_atom_site_type_symbol
_atom_site_fract_x
_atom_site_fract_y
_atom_site_fract_z
_atom_site_U_iso_or_equiv
_atom_site_adp_type
_atom_site_occupancy
_atom_site_symmetry_multiplicity
_atom_site_calc_flag
_atom_site_refinement_flags
_atom_site_disorder_assembly
_atom_site_disorder_group
U1 U 0.5000 1.05979(12) 0.7500 0.0459(5) Uani 1 4 d S . .
U2 U 0.56970(2) 0.89288(6) 0.68322(3) 0.0497(3) Uani 1 1 d . . .
U3 U 0.5000 0.72894(13) 0.7500 0.0521(5) Uani 1 4 d S . .
O1U O 0.5763(6) 0.9823(13) 0.7500 0.047(5) Uani 1 2 d S . .
H1U H 0.6062 1.0171 0.7500 0.057 Uiso 1 2 calc SR . .
O2U O 0.5000 0.9642(14) 0.6951(7) 0.052(5) Uani 1 2 d S . .
O3U O 0.5000 0.8002(14) 0.6765(7) 0.054(6) Uani 1 2 d S . .
H3U H 0.5000 0.7645 0.6483 0.065 Uiso 1 2 calc SR . .
O4U O 0.5592(6) 0.8235(15) 0.7500 0.054(6) Uani 1 2 d S . .
O1 O 0.5548(5) 1.1226(9) 0.6922(5) 0.052(4) Uani 1 1 d . . .
O2 O 0.5986(5) 1.0252(11) 0.6566(6) 0.054(4) Uani 1 1 d . . .
C1 C 0.5867(7) 1.097(2) 0.6635(6) 0.058(8) Uani 1 1 d . . .
C2 C 0.6126(8) 1.1656(16) 0.6367(8) 0.060(6) Uani 1 1 d . . .
C3 C 0.6541(9) 1.153(2) 0.6125(9) 0.079(9) Uani 1 1 d . . .
H3 H 0.6681 1.1004 0.6150 0.094 Uiso 1 1 calc R . .
C4 C 0.6767(12) 1.204(2) 0.5866(9) 0.089(10) Uani 1 1 d . . .
H4 H 0.7053 1.1903 0.5696 0.107 Uiso 1 1 calc R . .
C5 C 0.6548(13) 1.281(3) 0.5859(13) 0.114(14) Uani 1 1 d . . .
H5 H 0.6706 1.3237 0.5696 0.136 Uiso 1 1 calc R . .
C6 C 0.6123(11) 1.297(2) 0.6074(13) 0.111(13) Uani 1 1 d . . .
H6 H 0.5959 1.3476 0.6034 0.133 Uiso 1 1 calc R . .
C7 C 0.5952(10) 1.2413(17) 0.6332(10) 0.072(7) Uani 1 1 d . . .
H7 H 0.5677 1.2545 0.6516 0.086 Uiso 1 1 calc R . .
N1 N 0.5000 1.239(4) 0.7500 0.10(2) Uani 1 4 d S . .
C11 C 0.4607(16) 1.280(3) 0.7500 0.097(15) Uani 1 2 d S . .
H11 H 0.4311 1.2505 0.7500 0.116 Uiso 1 2 calc SR . .
C12 C 0.4571(19) 1.362(4) 0.7500 0.110(18) Uani 1 2 d S . .
H12 H 0.4269 1.3900 0.7500 0.132 Uiso 1 2 calc SR . .
C13 C 0.5000 1.399(5) 0.7500 0.11(2) Uani 1 4 d S . .
H13 H 0.5000 1.4565 0.7500 0.127 Uiso 1 4 calc SR . .
O21 O 0.5397(5) 0.8993(13) 0.6042(5) 0.065(4) Uani 1 1 d . . .
C21 C 0.5000 0.901(2) 0.5835(9) 0.051(8) Uani 1 2 d S . .
C22 C 0.5000 0.896(3) 0.5320(11) 0.078(11) Uani 1 2 d S . .
C23 C 0.4611(10) 0.898(3) 0.5077(9) 0.114(13) Uani 1 1 d . . .
H23 H 0.4317 0.9089 0.5238 0.137 Uiso 1 1 calc R . .
C24 C 0.4577(11) 0.885(3) 0.4601(9) 0.15(2) Uani 1 1 d . . .
H24 H 0.4275 0.8778 0.4447 0.186 Uiso 1 1 calc R . .
C25 C 0.5000 0.885(4) 0.4380(11) 0.13(2) Uani 1 2 d S . .
H25 H 0.5000 0.8838 0.4051 0.153 Uiso 1 2 calc SR . .
O31 O 0.6522(4) 0.8811(12) 0.7120(5) 0.064(5) Uani 1 1 d . . .
C31 C 0.6706(12) 0.866(2) 0.7500 0.053(8) Uani 1 2 d S . .
C32 C 0.7245(10) 0.835(2) 0.7500 0.051(8) Uani 1 2 d S . .
C33 C 0.7483(9) 0.821(2) 0.7095(10) 0.096(11) Uani 1 1 d . . .
H33 H 0.7333 0.8354 0.6809 0.115 Uiso 1 1 calc R . .
C34 C 0.7932(10) 0.787(2) 0.7091(11) 0.105(13) Uani 1 1 d . . .
H34 H 0.8086 0.7735 0.6806 0.126 Uiso 1 1 calc R . .
C35 C 0.8157(6) 0.7726(11) 0.7500 0.085(13) Uani 1 2 d S . .
H35 H 0.8480 0.7520 0.7500 0.102 Uiso 1 2 calc SR . .
N2 N 0.6409(6) 0.8779(11) 0.6116 0.035(8) Uani 0.50 1 d PR . .
C41 C 0.6358(6) 0.8169(11) 0.5785 0.075(14) Uani 0.50 1 d PRU . .
H41 H 0.6068 0.7855 0.5773 0.090 Uiso 0.50 1 calc PR . .
C42 C 0.6732(6) 0.8019(11) 0.5471 0.086(17) Uani 0.50 1 d PRU . .
H42 H 0.6697 0.7603 0.5245 0.103 Uiso 0.50 1 calc PR . .
C43 C 0.7156(6) 0.8479(11) 0.5489 0.058(12) Uani 0.50 1 d PRU . .
H43 H 0.7411 0.8377 0.5274 0.069 Uiso 0.50 1 calc PR . .
C44 C 0.7207(6) 0.9089(11) 0.5820 0.098(19) Uani 0.50 1 d PRU . .
H44 H 0.7497 0.9403 0.5832 0.118 Uiso 0.50 1 calc PR . .
C45 C 0.6833(6) 0.9239(11) 0.6134 0.057(12) Uani 0.50 1 d PRU . .
H45 H 0.6868 0.9655 0.6360 0.068 Uiso 0.50 1 calc PR . .
O51 O 0.6005(6) 0.7563(14) 0.6631(6) 0.079(6) Uani 1 1 d . A .
O52 O 0.5573(6) 0.6608(12) 0.7001(5) 0.069(5) Uani 1 1 d . A .
C51 C 0.5922(6) 0.6857(14) 0.6772(7) 0.086(10) Uani 1 1 d . . .
C52 C 0.6329(6) 0.6152(14) 0.6711(7) 0.074(15) Uani 0.50 1 d PRU A 1
C53 C 0.6788(6) 0.6347(14) 0.6542(7) 0.068(14) Uani 0.50 1 d PRU A 1
H53 H 0.6843 0.6860 0.6399 0.082 Uiso 0.50 1 calc PR A 1
C54 C 0.7167(6) 0.5791(14) 0.6583(7) 0.064(13) Uani 0.50 1 d PRU A 1
H54 H 0.7481 0.5924 0.6467 0.077 Uiso 0.50 1 calc PR A 1
C55 C 0.7087(6) 0.5040(14) 0.6792(7) 0.095(18) Uani 0.50 1 d PRU A 1
H55 H 0.7346 0.4660 0.6819 0.114 Uiso 0.50 1 calc PR A 1
C56 C 0.6628(6) 0.4845(14) 0.6961(7) 0.092(18) Uani 0.50 1 d PRU A 1
H56 H 0.6573 0.4332 0.7104 0.110 Uiso 0.50 1 calc PR A 1
C57 C 0.6249(6) 0.5401(14) 0.6920(7) 0.092(18) Uani 0.50 1 d PRU A 1
H57 H 0.5935 0.5268 0.7036 0.110 Uiso 0.50 1 calc PR A 1
N3 N 0.8259(12) 0.568(2) 0.7500 0.083(10) Uani 1 2 d S . 2
C61 C 0.7903(15) 0.581(3) 0.7341(14) 0.060(14) Uani 0.50 1 d P . 2
C62 C 0.7363(9) 0.596(2) 0.7161(11) 0.16(4) Uani 0.50 1 d P . 2
H62A H 0.7373 0.6199 0.6849 0.236 Uiso 0.50 1 calc PR . 2
H62B H 0.7195 0.6336 0.7372 0.236 Uiso 0.50 1 calc PR . 2
H62C H 0.7187 0.5442 0.7151 0.236 Uiso 0.50 1 calc PR . 2
C52B C 0.6292(9) 0.618(2) 0.6523(11) 0.11(2) Uani 0.50 1 d PRU . 2
C53B C 0.6506(9) 0.639(2) 0.6104(11) 0.11(2) Uani 0.50 1 d PRU . 2
H53B H 0.6481 0.6934 0.5993 0.134 Uiso 0.50 1 calc PR . 2
C54B C 0.6756(9) 0.581(2) 0.5846(11) 0.15(3) Uani 0.50 1 d PRU . 2
H54B H 0.6903 0.5957 0.5560 0.175 Uiso 0.50 1 calc PR . 2
C55B C 0.6793(9) 0.502(2) 0.6009(11) 0.10(2) Uani 0.50 1 d PRU . 2
H55B H 0.6964 0.4619 0.5833 0.126 Uiso 0.50 1 calc PR . 2
C56B C 0.6579(9) 0.480(2) 0.6428(11) 0.15(3) Uani 0.50 1 d PRU . 2
H56B H 0.6604 0.4257 0.6539 0.175 Uiso 0.50 1 calc PR . 2
C57B C 0.6328(9) 0.538(2) 0.6686(11) 0.12(3) Uani 0.50 1 d PRU . 2
H57B H 0.6182 0.5234 0.6972 0.142 Uiso 0.50 1 calc PR . 2

loop_
_atom_site_aniso_label
_atom_site_aniso_U_11
_atom_site_aniso_U_22
_atom_site_aniso_U_33
_atom_site_aniso_U_23
_atom_site_aniso_U_13
_atom_site_aniso_U_12
U1 0.0383(8) 0.0520(12) 0.0473(9) 0.000 0.000 0.000
U2 0.0429(4) 0.0567(5) 0.0494(4) -0.0020(6) -0.0009(3) 0.0019(5)
U3 0.0450(9) 0.0557(13) 0.0556(11) 0.000 0.000 0.000
O1U 0.023(8) 0.044(13) 0.074(13) 0.000 0.000 0.005(9)
O2U 0.050(11) 0.056(15) 0.051(12) 0.012(11) 0.000 0.000
O3U 0.051(10) 0.059(15) 0.052(12) -0.009(12) 0.000 0.000
O4U 0.039(10) 0.060(15) 0.062(12) 0.000 0.000 -0.004(11)
O1 0.042(7) 0.046(11) 0.067(9) 0.006(8) 0.001(7) 0.007(7)
O2 0.042(8) 0.052(11) 0.066(10) -0.005(10) 0.007(7) 0.002(8)
C1 0.033(9) 0.12(3) 0.025(9) 0.025(16) 0.002(8) -0.004(16)
C2 0.066(14) 0.050(16) 0.062(14) -0.023(14) 0.001(12) 0.006(13)
C3 0.081(16) 0.09(2) 0.066(15) -0.023(17) 0.029(14) -0.031(17)
C4 0.10(2) 0.11(3) 0.060(16) 0.000(19) 0.021(15) -0.04(2)
C5 0.10(2) 0.11(3) 0.14(3) 0.07(3) -0.02(2) -0.05(2)
C6 0.072(18) 0.10(3) 0.16(3) 0.06(3) 0.03(2) 0.00(2)
C7 0.079(17) 0.049(17) 0.088(19) 0.007(16) 0.010(15) -0.008(15)
N1 0.06(3) 0.18(7) 0.05(2) 0.000 0.000 0.000
C11 0.07(3) 0.09(4) 0.13(4) 0.000 0.000 0.03(3)
C12 0.11(4) 0.11(5) 0.11(3) 0.000 0.000 0.06(4)
C13 0.12(6) 0.05(4) 0.14(6) 0.000 0.000 0.000
O21 0.061(8) 0.083(13) 0.051(8) -0.009(11) -0.005(7) 0.000(11)
C21 0.045(15) 0.07(2) 0.041(14) 0.00(2) 0.000 0.000
C22 0.060(18) 0.12(4) 0.055(18) -0.01(3) 0.000 0.000
C23 0.074(16) 0.21(4) 0.054(15) 0.00(2) 0.005(13) 0.01(3)
C24 0.082(19) 0.32(7) 0.062(17) 0.03(3) -0.001(15) 0.10(3)
C25 0.13(4) 0.23(7) 0.021(15) 0.04(3) 0.000 0.000
O31 0.038(7) 0.093(15) 0.062(9) -0.016(11) 0.000(7) 0.011(9)
C31 0.064(19) 0.04(2) 0.057(19) 0.000 0.000 0.006(16)
C32 0.041(15) 0.05(2) 0.061(19) 0.000 0.000 -0.022(16)
C33 0.072(16) 0.14(3) 0.080(18) -0.03(2) 0.001(15) 0.04(2)
C34 0.067(17) 0.16(4) 0.09(2) -0.02(2) -0.017(15) 0.04(2)
C35 0.047(19) 0.05(3) 0.15(4) 0.000 0.000 0.014(19)
N2 0.057(17) 0.02(2) 0.027(14) -0.005(14) -0.016(13) -0.003(15)
C41 0.077(16) 0.073(17) 0.074(16) 0.004(10) 0.004(10) 0.005(10)
C42 0.085(18) 0.087(19) 0.085(18) 0.002(10) 0.008(10) 0.002(10)
C43 0.055(13) 0.056(15) 0.063(14) -0.005(10) -0.013(9) -0.001(9)
C44 0.10(2) 0.10(2) 0.10(2) 0.005(10) 0.002(10) 0.007(10)
C45 0.052(14) 0.059(15) 0.060(14) 0.005(9) 0.008(9) 0.001(9)
O51 0.050(9) 0.102(17) 0.083(12) -0.004(13) 0.013(9) -0.016(11)
O52 0.060(9) 0.089(15) 0.059(9) -0.010(10) 0.000(7) 0.015(10)
C51 0.039(12) 0.10(3) 0.12(3) -0.03(2) 0.011(16) 0.002(17)
C52 0.07(2) 0.07(2) 0.09(2) 0.001(18) 0.013(16) 0.006(17)
C53 0.066(19) 0.06(2) 0.08(2) 0.001(17) -0.010(16) -0.015(16)
C54 0.053(17) 0.07(2) 0.069(19) -0.004(17) 0.021(15) 0.014(16)
C55 0.08(2) 0.10(3) 0.10(2) 0.010(19) -0.006(17) 0.001(18)
C56 0.08(2) 0.10(3) 0.09(2) 0.000(18) -0.009(17) 0.006(18)
C57 0.08(2) 0.09(3) 0.10(2) 0.000(18) 0.015(18) 0.007(18)
N3 0.07(2) 0.07(3) 0.10(2) 0.000 0.000 0.00(2)
C61 0.05(2) 0.07(4) 0.07(3) 0.00(2) -0.01(2) 0.01(2)
C62 0.12(5) 0.16(7) 0.19(7) 0.12(6) 0.09(5) 0.11(5)
C52B 0.11(3) 0.11(3) 0.12(3) 0.004(19) 0.028(18) -0.002(19)
C53B 0.11(3) 0.10(3) 0.12(3) 0.002(19) 0.015(18) -0.008(19)
C54B 0.14(3) 0.14(4) 0.15(4) -0.01(2) 0.015(19) -0.005(19)
C55B 0.10(2) 0.10(3) 0.11(3) 0.000(19) -0.001(18) 0.009(19)
C56B 0.15(3) 0.15(4) 0.14(3) -0.01(2) -0.006(19) 0.010(19)
C57B 0.12(3) 0.12(3) 0.12(3) 0.011(19) 0.012(19) -0.002(19)

loop_
_atom_type_symbol
_atom_type_description
_atom_type_scat_dispersion_real
_atom_type_scat_dispersion_imag
_atom_type_scat_source
C C 0.0033 0.0016 'International Tables Vol C Tables 4.2.6.8 and 6.1.1.4'
H H 0.0000 0.0000 'International Tables Vol C Tables 4.2.6.8 and 6.1.1.4'
N N 0.0061 0.0033 'International Tables Vol C Tables 4.2.6.8 and 6.1.1.4'
O O 0.0106 0.0060 'International Tables Vol C Tables 4.2.6.8 and 6.1.1.4'
U U -9.6767 9.6646 'International Tables Vol C Tables 4.2.6.8 and 6.1.1.4'

loop_
_geom_angle_atom_site_label_1
_geom_angle_atom_site_label_2
_geom_angle_atom_site_label_3
_geom_angle
_geom_angle_site_symmetry_1
_geom_angle_site_symmetry_3
_geom_angle_publ_flag
O2U U1 O2U 90.5(11) 10_557 . ?
O2U U1 O1U 68.6(4) 10_557 . ?
O2U U1 O1U 68.6(4) . . ?
O2U U1 O1U 68.6(4) 10_557 3_656 ?
O2U U1 O1U 68.6(4) . 3_656 ?
O1U U1 O1U 117.5(9) . 3_656 ?
O2U U1 O1 79.4(6) 10_557 10_557 ?
O2U U1 O1 140.5(3) . 10_557 ?
O1U U1 O1 72.2(5) . 10_557 ?
O1U U1 O1 137.6(3) 3_656 10_557 ?
O2U U1 O1 79.4(6) 10_557 3_656 ?
O2U U1 O1 140.5(4) . 3_656 ?
O1U U1 O1 137.6(3) . 3_656 ?
O1U U1 O1 72.2(5) 3_656 3_656 ?
O1 U1 O1 75.2(6) 10_557 3_656 ?
O2U U1 O1 140.5(3) 10_557 . ?
O2U U1 O1 79.4(6) . . ?
O1U U1 O1 72.2(5) . . ?
O1U U1 O1 137.6(3) 3_656 . ?
O1 U1 O1 84.7(7) 10_557 . ?
O1 U1 O1 130.7(7) 3_656 . ?
O2U U1 O1 140.5(4) 10_557 12_655 ?
O2U U1 O1 79.4(6) . 12_655 ?
O1U U1 O1 137.6(3) . 12_655 ?
O1U U1 O1 72.2(5) 3_656 12_655 ?
O1 U1 O1 130.7(7) 10_557 12_655 ?
O1 U1 O1 84.7(7) 3_656 12_655 ?
O1 U1 O1 75.2(6) . 12_655 ?
O2U U1 N1 134.8(5) 10_557 . ?
O2U U1 N1 134.8(5) . . ?
O1U U1 N1 121.2(5) . . ?
O1U U1 N1 121.2(5) 3_656 . ?
O1 U1 N1 65.3(4) 10_557 . ?
O1 U1 N1 65.3(4) 3_656 . ?
O1 U1 N1 65.3(4) . . ?
O1 U1 N1 65.3(4) 12_655 . ?
O2U U1 U2 31.32(16) 10_557 10_557 ?
O2U U1 U2 81.6(5) . 10_557 ?
O1U U1 U2 37.5(3) . 10_557 ?
O1U U1 U2 93.2(4) 3_656 10_557 ?
O1 U1 U2 70.0(4) 10_557 10_557 ?
O1 U1 U2 105.3(3) 3_656 10_557 ?
O1 U1 U2 109.2(3) . 10_557 ?
O1 U1 U2 159.3(4) 12_655 10_557 ?
N1 U1 U2 135.26(4) . 10_557 ?
O2U U1 U2 31.32(16) 10_557 3_656 ?
O2U U1 U2 81.6(5) . 3_656 ?
O1U U1 U2 93.2(4) . 3_656 ?
O1U U1 U2 37.5(3) 3_656 3_656 ?
O1 U1 U2 105.3(4) 10_557 3_656 ?
O1 U1 U2 70.0(4) 3_656 3_656 ?
O1 U1 U2 159.3(4) . 3_656 ?
O1 U1 U2 109.2(3) 12_655 3_656 ?
N1 U1 U2 135.26(4) . 3_656 ?
U2 U1 U2 59.57(5) 10_557 3_656 ?
O2U U1 U2 81.6(5) 10_557 12_655 ?
O2U U1 U2 31.32(16) . 12_655 ?
O1U U1 U2 93.2(4) . 12_655 ?
O1U U1 U2 37.5(3) 3_656 12_655 ?
O1 U1 U2 159.3(4) 10_557 12_655 ?
O1 U1 U2 109.2(3) 3_656 12_655 ?
O1 U1 U2 105.3(4) . 12_655 ?
O1 U1 U2 70.0(4) 12_655 12_655 ?
N1 U1 U2 135.26(4) . 12_655 ?
U2 U1 U2 89.47(8) 10_557 12_655 ?
U2 U1 U2 59.82(5) 3_656 12_655 ?
O4U U2 O2U 91.4(7) . . ?
O4U U2 O31 77.7(6) . . ?
O2U U2 O31 141.2(6) . . ?
O4U U2 O21 141.2(6) . . ?
O2U U2 O21 80.3(6) . . ?
O31 U2 O21 130.1(5) . . ?
O4U U2 O1U 68.8(7) . . ?
O2U U2 O1U 68.4(6) . . ?
O31 U2 O1U 72.9(5) . . ?
O21 U2 O1U 138.0(6) . . ?
O4U U2 O2 139.6(6) . . ?
O2U U2 O2 82.1(6) . . ?
O31 U2 O2 82.7(6) . . ?
O21 U2 O2 77.1(6) . . ?
O1U U2 O2 71.7(5) . . ?
O4U U2 O3U 69.7(6) . . ?
O2U U2 O3U 70.9(7) . . ?
O31 U2 O3U 135.1(6) . . ?
O21 U2 O3U 71.8(6) . . ?
O1U U2 O3U 119.8(6) . . ?
O2 U2 O3U 141.5(6) . . ?
O4U U2 O51 77.6(7) . . ?
O2U U2 O51 142.5(6) . . ?
O31 U2 O51 71.7(6) . . ?
O21 U2 O51 86.3(6) . . ?
O1U U2 O51 135.3(6) . . ?
O2 U2 O51 128.7(5) . . ?
O3U U2 O51 71.7(6) . . ?
O4U U2 N2 131.4(6) . . ?
O2U U2 N2 137.0(6) . . ?
O31 U2 N2 66.3(4) . . ?
O21 U2 N2 63.8(4) . . ?
O1U U2 N2 125.0(5) . . ?
O2 U2 N2 68.0(5) . . ?
O3U U2 N2 115.1(5) . . ?
O51 U2 N2 61.1(6) . . ?
O4U U2 U3 31.8(5) . . ?
O2U U2 U3 82.2(5) . . ?
O31 U2 U3 103.9(4) . . ?
O21 U2 U3 109.4(4) . . ?
O1U U2 U3 93.7(4) . . ?
O2 U2 U3 161.7(4) . . ?
O3U U2 U3 38.0(5) . . ?
O51 U2 U3 69.5(4) . . ?
N2 U2 U3 130.3(4) . . ?
O4U U2 U2 82.6(4) . 12_655 ?
O2U U2 U2 32.5(5) . 12_655 ?
O31 U2 U2 159.4(4) . 12_655 ?
O21 U2 U2 70.1(3) . 12_655 ?
O1U U2 U2 94.3(4) . 12_655 ?
O2 U2 U2 109.0(4) . 12_655 ?
O3U U2 U2 38.7(4) . 12_655 ?
O51 U2 U2 110.1(4) . 12_655 ?
N2 U2 U2 133.3(2) . 12_655 ?
U3 U2 U2 59.92(3) . 12_655 ?
O4U U2 U2 31.4(5) . 10_557 ?
O2U U2 U2 81.4(5) . 10_557 ?
O31 U2 U2 70.0(3) . 10_557 ?
O21 U2 U2 159.9(3) . 10_557 ?
O1U U2 U2 37.6(4) . 10_557 ?
O2 U2 U2 108.4(4) . 10_557 ?
O3U U2 U2 94.5(5) . 10_557 ?
O51 U2 U2 103.6(4) . 10_557 ?
N2 U2 U2 136.3(2) . 10_557 ?
U3 U2 U2 59.79(3) . 10_557 ?
U2 U2 U2 89.998(1) 12_655 10_557 ?
O4U U3 O4U 92.7(11) . 3_656 ?
O4U U3 O52 81.2(6) . . ?
O4U U3 O52 142.5(4) 3_656 . ?
O4U U3 O52 81.2(6) . 10_557 ?
O4U U3 O52 142.5(4) 3_656 10_557 ?
O52 U3 O52 73.3(7) . 10_557 ?
O4U U3 O52 142.5(4) . 3_656 ?
O4U U3 O52 81.2(6) 3_656 3_656 ?
O52 U3 O52 124.6(10) . 3_656 ?
O52 U3 O52 81.7(8) 10_557 3_656 ?
O4U U3 O52 142.5(4) . 12_655 ?
O4U U3 O52 81.2(6) 3_656 12_655 ?
O52 U3 O52 81.7(8) . 12_655 ?
O52 U3 O52 124.6(10) 10_557 12_655 ?
O52 U3 O52 73.3(7) 3_656 12_655 ?
O4U U3 O3U 70.5(4) . 10_557 ?
O4U U3 O3U 70.5(4) 3_656 10_557 ?
O52 U3 O3U 138.4(4) . 10_557 ?
O52 U3 O3U 72.7(6) 10_557 10_557 ?
O52 U3 O3U 72.7(6) 3_656 10_557 ?
O52 U3 O3U 138.4(4) 12_655 10_557 ?
O4U U3 O3U 70.5(4) . . ?
O4U U3 O3U 70.5(4) 3_656 . ?
O52 U3 O3U 72.7(6) . . ?
O52 U3 O3U 138.4(4) 10_557 . ?
O52 U3 O3U 138.4(4) 3_656 . ?
O52 U3 O3U 72.6(6) 12_655 . ?
O3U U3 O3U 122.2(11) 10_557 . ?
O4U U3 U2 31.94(18) . 10_557 ?
O4U U3 U2 82.9(5) 3_656 10_557 ?
O52 U3 U2 107.4(4) . 10_557 ?
O52 U3 U2 72.5(5) 10_557 10_557 ?
O52 U3 U2 110.8(4) 3_656 10_557 ?
O52 U3 U2 162.8(5) 12_655 10_557 ?
O3U U3 U2 38.7(3) 10_557 10_557 ?
O3U U3 U2 95.7(5) . 10_557 ?
O4U U3 U2 82.9(5) . 3_656 ?
O4U U3 U2 31.94(18) 3_656 3_656 ?
O52 U3 U2 162.8(5) . 3_656 ?
O52 U3 U2 110.8(4) 10_557 3_656 ?
O52 U3 U2 72.5(5) 3_656 3_656 ?
O52 U3 U2 107.4(4) 12_655 3_656 ?
O3U U3 U2 38.7(3) 10_557 3_656 ?
O3U U3 U2 95.7(5) . 3_656 ?
U2 U3 U2 60.16(5) 10_557 3_656 ?
O4U U3 U2 82.9(5) . 12_655 ?
O4U U3 U2 31.94(17) 3_656 12_655 ?
O52 U3 U2 110.7(4) . 12_655 ?
O52 U3 U2 162.8(5) 10_557 12_655 ?
O52 U3 U2 107.4(4) 3_656 12_655 ?
O52 U3 U2 72.5(5) 12_655 12_655 ?
O3U U3 U2 95.7(5) 10_557 12_655 ?
O3U U3 U2 38.7(3) . 12_655 ?
U2 U3 U2 90.51(9) 10_557 12_655 ?
U2 U3 U2 60.42(5) 3_656 12_655 ?
O4U U3 U2 31.94(17) . . ?
O4U U3 U2 82.9(5) 3_656 . ?
O52 U3 U2 72.5(5) . . ?
O52 U3 U2 107.4(4) 10_557 . ?
O52 U3 U2 162.8(5) 3_656 . ?
O52 U3 U2 110.7(4) 12_655 . ?
O3U U3 U2 95.8(5) 10_557 . ?
O3U U3 U2 38.7(3) . . ?
U2 U3 U2 60.42(5) 10_557 . ?
U2 U3 U2 90.51(9) 3_656 . ?
U2 U3 U2 60.16(5) 12_655 . ?
U2 O1U U2 104.9(8) 10_557 . ?
U2 O1U U1 104.5(4) 10_557 . ?
U2 O1U U1 104.5(4) . . ?
U1 O2U U2 118.0(5) . 12_655 ?
U1 O2U U2 118.0(5) . . ?
U2 O2U U2 115.1(10) 12_655 . ?
U3 O3U U2 103.3(6) . 12_655 ?
U3 O3U U2 103.3(6) . . ?
U2 O3U U2 102.6(9) 12_655 . ?
U3 O4U U2 116.2(4) . 10_557 ?
U3 O4U U2 116.2(4) . . ?
U2 O4U U2 117.1(11) 10_557 . ?
C1 O1 U1 135.7(18) . . ?
C1 O2 U2 135.2(14) . . ?
O2 C1 O1 127(2) . . ?
O2 C1 C2 119.6(19) . . ?
O1 C1 C2 113(3) . . ?
C7 C2 C3 114(3) . . ?
C7 C2 C1 124(2) . . ?
C3 C2 C1 122(3) . . ?
C4 C3 C2 128(3) . . ?
C3 C4 C5 113(3) . . ?
C6 C5 C4 123(3) . . ?
C7 C6 C5 117(3) . . ?
C6 C7 C2 126(3) . . ?
C11 N1 C11 115(7) 3_656 . ?
C11 N1 U1 122(4) 3_656 . ?
C11 N1 U1 122(4) . . ?
N1 C11 C12 127(6) . . ?
C13 C12 C11 113(6) . . ?
C12 C13 C12 126(8) 3_656 . ?
C21 O21 U2 138.5(15) . . ?
O21 C21 O21 123(3) . 12_655 ?
O21 C21 C22 118.5(13) . . ?
O21 C21 C22 118.5(13) 12_655 . ?
C23 C22 C23 114(3) . 12_655 ?
C23 C22 C21 123.0(17) . . ?
C23 C22 C21 123.0(17) 12_655 . ?
C22 C23 C24 126(3) . . ?
C25 C24 C23 115(3) . . ?
C24 C25 C24 123(3) 12_655 . ?
C31 O31 U2 134.9(17) . . ?
O31 C31 O31 125(3) 10_557 . ?
O31 C31 C32 117.1(15) 10_557 . ?
O31 C31 C32 117.1(15) . . ?
C33 C32 C33 119(3) 10_557 . ?
C33 C32 C31 120.7(16) 10_557 . ?
C33 C32 C31 120.7(16) . . ?
C34 C33 C32 121(3) . . ?
C35 C34 C33 119(3) . . ?
C34 C35 C34 121(3) . 10_557 ?
C41 N2 C45 120.0 . . ?
C41 N2 U2 119.3(3) . . ?
C45 N2 U2 120.1(3) . . ?
C42 C41 N2 120.0 . . ?
C41 C42 C43 120.0 . . ?
C42 C43 C44 120.0 . . ?
C45 C44 C43 120.0 . . ?
C44 C45 N2 120.0 . . ?
C51 O51 U2 134.9(14) . . ?
C51 O52 U3 132.3(17) . . ?
O52 C51 O51 129(2) . . ?
O52 C51 C52 110.9(14) . . ?
O51 C51 C52 120.1(12) . . ?
O52 C51 C52B 119(2) . . ?
O51 C51 C52B 112(2) . . ?
C52 C51 C52B 19.2(12) . . ?
C53 C52 C57 120.0 . . ?
C53 C52 C51 120.1 . . ?
C57 C52 C51 118.5 . . ?
C54 C53 C52 120.0 . . ?
C53 C54 C55 120.0 . . ?
C56 C55 C54 120.0 . . ?
C55 C56 C57 120.0 . . ?
C52 C57 C56 120.0 . . ?
C61 N3 C61 49(5) 10_557 . ?
C61 C61 N3 65(2) 10_557 . ?
C61 C61 C62 109.0(19) 10_557 . ?
N3 C61 C62 174(4) . . ?
C61 C62 C62 71.0(19) . 10_557 ?
C53B C52B C57B 120.0 . . ?
C53B C52B C51 117.4(14) . . ?
C57B C52B C51 121.9(14) . . ?
C52B C53B C54B 120.0 . . ?
C55B C54B C53B 120.0 . . ?
C54B C55B C56B 120.0 . . ?
C55B C56B C57B 120.0 . . ?
C52B C57B C56B 120.0 . . ?

loop_
_geom_bond_atom_site_label_1
_geom_bond_atom_site_label_2
_geom_bond_distance
_geom_bond_site_symmetry_2
_geom_bond_publ_flag
U1 O2U 2.23(2) 10_557 ?
U1 O2U 2.23(2) . ?
U1 O1U 2.453(17) . ?
U1 O1U 2.453(17) 3_656 ?
U1 O1 2.470(14) 10_557 ?
U1 O1 2.470(14) 3_656 ?
U1 O1 2.470(14) . ?
U1 O1 2.470(14) 12_655 ?
U1 N1 2.94(7) . ?
U1 U2 3.858(3) 10_557 ?
U1 U2 3.858(3) 3_656 ?
U1 U2 3.858(3) 12_655 ?
U2 O4U 2.255(13) . ?
U2 O2U 2.271(13) . ?
U2 O31 2.423(13) . ?
U2 O21 2.424(13) . ?
U2 O1U 2.427(13) . ?
U2 O2 2.437(18) . ?
U2 O3U 2.455(15) . ?
U2 O51 2.47(2) . ?
U2 N2 2.854(11) . ?
U2 U3 3.823(3) . ?
U2 U2 3.8327(15) 12_655 ?
U2 U2 3.8477(16) 10_557 ?
U3 O4U 2.25(2) . ?
U3 O4U 2.25(2) 3_656 ?
U3 O52 2.409(16) . ?
U3 O52 2.409(16) 10_557 ?
U3 O52 2.410(16) 3_656 ?
U3 O52 2.410(16) 12_655 ?
U3 O3U 2.42(2) 10_557 ?
U3 O3U 2.42(2) . ?
U3 U2 3.823(3) 10_557 ?
U3 U2 3.823(3) 3_656 ?
U3 U2 3.823(3) 12_655 ?
O1U U2 2.427(13) 10_557 ?
O2U U2 2.271(13) 12_655 ?
O3U U2 2.455(15) 12_655 ?
O4U U2 2.255(13) 10_557 ?
O1 C1 1.28(3) . ?
O2 C1 1.23(3) . ?
C1 C2 1.55(4) . ?
C2 C7 1.34(3) . ?
C2 C3 1.35(3) . ?
C3 C4 1.28(4) . ?
C4 C5 1.41(5) . ?
C5 C6 1.35(5) . ?
C6 C7 1.27(4) . ?
N1 C11 1.28(5) 3_656 ?
N1 C11 1.28(5) . ?
C11 C12 1.34(6) . ?
C12 C13 1.33(7) . ?
C13 C12 1.33(7) 3_656 ?
O21 C21 1.244(18) . ?
C21 O21 1.244(18) 12_655 ?
C21 C22 1.49(4) . ?
C22 C23 1.28(3) . ?
C22 C23 1.28(3) 12_655 ?
C23 C24 1.39(4) . ?
C24 C25 1.33(3) . ?
C25 C24 1.33(3) 12_655 ?
O31 C31 1.232(19) . ?
C31 O31 1.232(19) 10_557 ?
C31 C32 1.56(4) . ?
C32 C33 1.36(3) 10_557 ?
C32 C33 1.36(3) . ?
C33 C34 1.35(3) . ?
C34 C35 1.35(3) . ?
C35 C34 1.35(3) 10_557 ?
N2 C41 1.3900 . ?
N2 C45 1.3900 . ?
C41 C42 1.3899 . ?
C42 C43 1.3900 . ?
C43 C44 1.3902 . ?
C44 C45 1.3899 . ?
O51 C51 1.25(3) . ?
O52 C51 1.23(2) . ?
C51 C52 1.6194 . ?
C51 C52B 1.67(4) . ?
C52 C53 1.3900 . ?
C52 C57 1.3900 . ?
C53 C54 1.3900 . ?
C54 C55 1.3900 . ?
C55 C56 1.3900 . ?
C56 C57 1.3902 . ?
N3 C61 1.10(4) 10_557 ?
N3 C61 1.10(4) . ?
C61 C61 0.92(8) 10_557 ?
C61 C62 1.59(5) . ?
C62 C62 1.95(6) 10_557 ?
C52B C53B 1.3898 . ?
C52B C57B 1.3901 . ?
C53B C54B 1.3901 . ?
C54B C55B 1.3898 . ?
C55B C56B 1.3899 . ?
C56B C57B 1.3902 . ?
